data_4133068
loop_
_publ_author_name
'Gordon, Jesse B.'
'McGale, Jeremy P.'
'Prendergast, Joshua R.'
'Shirani-Sarmazeh, Zahra'
'Siegler, Maxime A.'
'Jameson, Guy N. L.'
'Goldberg, David P.'

_publ_section_title
;
 Structures, Spectroscopic Properties, and Dioxygen Reactivity of
 5-&#x00A0;and 6-Coordinate Nonheme Iron(II) Complexes: A Combined
 Enzyme/Model Study of Thiol Dioxygenases.
;
_journal_issue 44
_journal_name_full 'Journal of the American Chemical Society'
_journal_page_first 14807
_journal_page_last 14822
_journal_paper_doi 10.1021/jacs.8b08349
_journal_volume 140
_journal_year 2018
_chemical_formula_moiety 'C21 H39 Fe N4 S, C F3 O3 S'
_chemical_formula_sum 'C22 H39 F3 Fe N4 O3 S2'
_chemical_formula_weight 584.54
_space_group_crystal_system monoclinic
_space_group_IT_number 14
_space_group_name_Hall '-P 2ybc'
_space_group_name_H-M_alt 'P 1 21/c 1'
_atom_sites_solution_hydrogens mixed
_atom_sites_solution_primary direct
_atom_sites_solution_secondary difmap
_audit_creation_method SHELXL-2014/7
_cell_angle_alpha 90
_cell_angle_beta 99.8988(11)
_cell_angle_gamma 90
_cell_formula_units_Z 4
_cell_length_a 8.69605(10)
_cell_length_b 27.0715(3)
_cell_length_c 11.47003(12)
_cell_measurement_reflns_used 9834
_cell_measurement_temperature 110(2)
_cell_measurement_theta_max 72.03
_cell_measurement_theta_min 3.22
_cell_volume 2660.02(5)
_computing_cell_refinement
;
CrysAlisPro, Agilent Technologies,
Version 1.171.36.32 (release 02-08-2013 CrysAlis171 .NET)
(compiled Aug  2 2013,16:46:58)
;
_computing_data_collection
;
CrysAlisPro, Agilent Technologies,
Version 1.171.36.32 (release 02-08-2013 CrysAlis171 .NET)
(compiled Aug  2 2013,16:46:58)
;
_computing_data_reduction
;
CrysAlisPro, Agilent Technologies,
Version 1.171.36.32 (release 02-08-2013 CrysAlis171 .NET)
(compiled Aug  2 2013,16:46:58)
;
_computing_molecular_graphics 'SHELXTL v6.10 (Sheldrick, 2008)'
_computing_publication_material 'SHELXTL v6.10 (Sheldrick, 2008)'
_computing_structure_refinement 'SHELXL-2014/7 (Sheldrick, 2015)'
_computing_structure_solution 'SHELXS-2014/7 (Sheldrick, 2015)'
_diffrn_ambient_temperature 110(2)
_diffrn_measured_fraction_theta_full 1.000
_diffrn_measured_fraction_theta_max 1.000
_diffrn_measurement_device_type 'SuperNova, Dual, Cu at zero, Atlas'
_diffrn_measurement_method '\w scans'
_diffrn_radiation_monochromator mirror
_diffrn_radiation_source 'SuperNova (Cu) X-ray Source'
_diffrn_radiation_type CuK\a
_diffrn_radiation_wavelength 1.54178
_diffrn_reflns_av_R_equivalents 0.0246
_diffrn_reflns_av_unetI/netI 0.0236
_diffrn_reflns_Laue_measured_fraction_full 1.000
_diffrn_reflns_Laue_measured_fraction_max 1.000
_diffrn_reflns_limit_h_max 9
_diffrn_reflns_limit_h_min -10
_diffrn_reflns_limit_k_max 33
_diffrn_reflns_limit_k_min -32
_diffrn_reflns_limit_l_max 12
_diffrn_reflns_limit_l_min -14
_diffrn_reflns_number 17607
_diffrn_reflns_point_group_measured_fraction_full 1.000
_diffrn_reflns_point_group_measured_fraction_max 1.000
_diffrn_reflns_theta_full 67.679
_diffrn_reflns_theta_max 71.892
_diffrn_reflns_theta_min 3.265
_exptl_absorpt_coefficient_mu 6.472
_exptl_absorpt_correction_T_max 0.551
_exptl_absorpt_correction_T_min 0.254
_exptl_absorpt_correction_type analytical
_exptl_absorpt_process_details
;
CrysAlisPro, Agilent Technologies,
Version 1.171.36.32 (release 02-08-2013 CrysAlis171 .NET)
(compiled Aug  2 2013,16:46:58)
Analytical numeric absorption correction using a multifaceted crystal
			model based on expressions derived by R.C. Clark & J.S. Reid.
(Clark, R. C. & Reid, J. S. (1995). Acta Cryst. A51, 887-897)
;
_exptl_crystal_colour colorless
_exptl_crystal_density_diffrn 1.460
_exptl_crystal_description block
_exptl_crystal_F_000 1232
_exptl_crystal_size_max 0.37
_exptl_crystal_size_mid 0.18
_exptl_crystal_size_min 0.12
_refine_diff_density_max 0.275
_refine_diff_density_min -0.292
_refine_diff_density_rms 0.044
_refine_ls_extinction_coef 0.00041(5)
_refine_ls_extinction_expression Fc^*^=kFc[1+0.001xFc^2^\l^3^/sin(2\q)]^-1/4^
_refine_ls_extinction_method 'SHELXL-2014/7 (Sheldrick 2014'
_refine_ls_goodness_of_fit_ref 1.022
_refine_ls_hydrogen_treatment mixed
_refine_ls_matrix_type full
_refine_ls_number_parameters 331
_refine_ls_number_reflns 5222
_refine_ls_number_restraints 0
_refine_ls_restrained_S_all 1.022
_refine_ls_R_factor_all 0.0284
_refine_ls_R_factor_gt 0.0252
_refine_ls_shift/su_max 0.002
_refine_ls_shift/su_mean 0.000
_refine_ls_structure_factor_coef Fsqd
_refine_ls_weighting_details 'w=1/[\s^2^(Fo^2^)+(0.0299P)^2^+0.9272P] where P=(Fo^2^+2Fc^2^)/3'
_refine_ls_weighting_scheme calc
_refine_ls_wR_factor_gt 0.0600
_refine_ls_wR_factor_ref 0.0619
_reflns_Friedel_coverage 0.000
_reflns_number_gt 4853
_reflns_number_total 5222
_reflns_threshold_expression 'I > 2\s(I)'
_cod_data_source_file ja8b08349_si_004.cif
_cod_data_source_block 3
_cod_original_sg_symbol_H-M 'P 21/c'
_cod_database_code 4133068
_shelx_shelxl_version_number 2014/7
_shelx_space_group_comment
;
The symmetry employed for this shelxl refinement is uniquely defined
by the following loop, which should always be used as a source of
symmetry information in preference to the above space-group names.
They are only intended as comments.
;

loop_
_space_group_symop_operation_xyz
'x, y, z'
'-x, y+1/2, -z+1/2'
'-x, -y, -z'
'x, -y-1/2, z-1/2'

loop_
_atom_site_label
_atom_site_type_symbol
_atom_site_fract_x
_atom_site_fract_y
_atom_site_fract_z
_atom_site_U_iso_or_equiv
_atom_site_adp_type
_atom_site_occupancy
_atom_site_site_symmetry_order
_atom_site_calc_flag
_atom_site_refinement_flags_posn
_atom_site_refinement_flags_adp
Fe1 Fe 0.41366(3) 0.65311(2) 0.61342(2) 0.01318(7) Uani 1 1 d . .
S1 S 0.27668(4) 0.71513(2) 0.69730(3) 0.02011(9) Uani 1 1 d . .
C1 C 0.64261(18) 0.74687(6) 0.63633(14) 0.0206(3) Uani 1 1 d . .
H1 H 0.6028 0.7492 0.7129 0.025 Uiso 1 1 calc R U
C2 C 0.5304(2) 0.77627(6) 0.54531(15) 0.0247(3) Uani 1 1 d . .
H2A H 0.5716 0.7780 0.4711 0.037 Uiso 1 1 calc R U
H2B H 0.5193 0.8098 0.5752 0.037 Uiso 1 1 calc R U
H2C H 0.4283 0.7600 0.5311 0.037 Uiso 1 1 calc R U
C3 C 0.8051(2) 0.77073(6) 0.65626(18) 0.0314(4) Uani 1 1 d . .
H3A H 0.8726 0.7539 0.7214 0.047 Uiso 1 1 calc R U
H3B H 0.7961 0.8057 0.6761 0.047 Uiso 1 1 calc R U
H3C H 0.8503 0.7678 0.5840 0.047 Uiso 1 1 calc R U
C4 C 0.28982(17) 0.62346(5) 0.35787(12) 0.0166(3) Uani 1 1 d . .
H4 H 0.2392 0.5940 0.3877 0.020 Uiso 1 1 calc R U
C5 C 0.30454(19) 0.61310(6) 0.22898(13) 0.0218(3) Uani 1 1 d . .
H5A H 0.3310 0.6438 0.1915 0.033 Uiso 1 1 calc R U
H5B H 0.2052 0.6003 0.1864 0.033 Uiso 1 1 calc R U
H5C H 0.3869 0.5886 0.2266 0.033 Uiso 1 1 calc R U
C6 C 0.18168(18) 0.66749(6) 0.36306(13) 0.0194(3) Uani 1 1 d . .
H6A H 0.1863 0.6776 0.4456 0.029 Uiso 1 1 calc R U
H6B H 0.0744 0.6581 0.3292 0.029 Uiso 1 1 calc R U
H6C H 0.2149 0.6950 0.3177 0.029 Uiso 1 1 calc R U
C7 C 0.53591(18) 0.56828(6) 0.78422(13) 0.0188(3) Uani 1 1 d . .
H7 H 0.4247 0.5571 0.7674 0.023 Uiso 1 1 calc R U
C8 C 0.5492(2) 0.60577(6) 0.88493(13) 0.0233(3) Uani 1 1 d . .
H8A H 0.6590 0.6147 0.9104 0.035 Uiso 1 1 calc R U
H8B H 0.5081 0.5912 0.9516 0.035 Uiso 1 1 calc R U
H8C H 0.4889 0.6354 0.8574 0.035 Uiso 1 1 calc R U
C9 C 0.6356(2) 0.52266(6) 0.82249(14) 0.0271(4) Uani 1 1 d . .
H9A H 0.6295 0.4998 0.7556 0.041 Uiso 1 1 calc R U
H9B H 0.5968 0.5062 0.8878 0.041 Uiso 1 1 calc R U
H9C H 0.7443 0.5327 0.8486 0.041 Uiso 1 1 calc R U
C10 C 0.68202(17) 0.68440(6) 0.48416(13) 0.0182(3) Uani 1 1 d . .
H10A H 0.7599 0.6575 0.4889 0.022 Uiso 1 1 calc R U
H10B H 0.7297 0.7147 0.4576 0.022 Uiso 1 1 calc R U
C11 C 0.53836(18) 0.67061(6) 0.39349(13) 0.0179(3) Uani 1 1 d . .
H11A H 0.4721 0.7002 0.3745 0.021 Uiso 1 1 calc R U
H11B H 0.5721 0.6594 0.3197 0.021 Uiso 1 1 calc R U
C12 C 0.53543(17) 0.58341(5) 0.45265(12) 0.0153(3) Uani 1 1 d . .
H12A H 0.6453 0.5903 0.4456 0.018 Uiso 1 1 calc R U
H12B H 0.4920 0.5606 0.3877 0.018 Uiso 1 1 calc R U
C13 C 0.53229(17) 0.55789(5) 0.57072(12) 0.0158(3) Uani 1 1 d . .
H13A H 0.4274 0.5436 0.5700 0.019 Uiso 1 1 calc R U
H13B H 0.6088 0.5305 0.5807 0.019 Uiso 1 1 calc R U
C14 C 0.73523(17) 0.60994(6) 0.68581(13) 0.0186(3) Uani 1 1 d . .
H14A H 0.7792 0.5990 0.6161 0.022 Uiso 1 1 calc R U
H14B H 0.7974 0.5945 0.7568 0.022 Uiso 1 1 calc R U
C15 C 0.75016(18) 0.66592(6) 0.69676(14) 0.0201(3) Uani 1 1 d . .
H15A H 0.7291 0.6760 0.7755 0.024 Uiso 1 1 calc R U
H15B H 0.8588 0.6755 0.6921 0.024 Uiso 1 1 calc R U
C16 C 0.18488(17) 0.67343(6) 0.78195(13) 0.0164(3) Uani 1 1 d . .
C17 C 0.14072(17) 0.68808(6) 0.88874(13) 0.0192(3) Uani 1 1 d . .
H17 H 0.1524 0.7217 0.9127 0.023 Uiso 1 1 calc R U
C18 C 0.08028(18) 0.65434(6) 0.95986(13) 0.0213(3) Uani 1 1 d . .
H18 H 0.0504 0.6649 1.0317 0.026 Uiso 1 1 calc R U
C19 C 0.06332(18) 0.60503(6) 0.92608(13) 0.0214(3) Uani 1 1 d . .
H19 H 0.0260 0.5816 0.9762 0.026 Uiso 1 1 calc R U
C20 C 0.10137(17) 0.59018(6) 0.81835(13) 0.0178(3) Uani 1 1 d . .
H20 H 0.0881 0.5567 0.7943 0.021 Uiso 1 1 calc R U
C21 C 0.15866(16) 0.62420(5) 0.74606(12) 0.0154(3) Uani 1 1 d . .
N1 N 0.64232(14) 0.69302(5) 0.60402(11) 0.0163(2) Uani 1 1 d . .
N2 N 0.44496(14) 0.63092(4) 0.43775(10) 0.0144(2) Uani 1 1 d . .
N3 N 0.56974(14) 0.59247(4) 0.67321(10) 0.0150(2) Uani 1 1 d . .
N4 N 0.19951(15) 0.60919(5) 0.63388(11) 0.0159(2) Uani 1 1 d . .
H4C H 0.130(2) 0.6208(7) 0.5775(18) 0.028(5) Uiso 1 1 d . .
H4D H 0.197(2) 0.5770(8) 0.6285(17) 0.026(5) Uiso 1 1 d . .
C22 C 0.18422(19) 0.43627(6) 0.79769(13) 0.0207(3) Uani 1 1 d . .
F1 F 0.32592(11) 0.41748(4) 0.79470(9) 0.0333(2) Uani 1 1 d . .
F2 F 0.09985(12) 0.40021(4) 0.83485(9) 0.0302(2) Uani 1 1 d . .
F3 F 0.20144(14) 0.47155(4) 0.87990(9) 0.0373(3) Uani 1 1 d . .
S2 S 0.09224(4) 0.46021(2) 0.65254(3) 0.01643(8) Uani 1 1 d . .
O1 O 0.20521(13) 0.49639(4) 0.62846(10) 0.0220(2) Uani 1 1 d . .
O2 O 0.08107(13) 0.41663(4) 0.57823(9) 0.0205(2) Uani 1 1 d . .
O3 O -0.05338(13) 0.47973(4) 0.67534(10) 0.0245(2) Uani 1 1 d . .

loop_
_atom_site_aniso_label
_atom_site_aniso_U_11
_atom_site_aniso_U_22
_atom_site_aniso_U_33
_atom_site_aniso_U_23
_atom_site_aniso_U_13
_atom_site_aniso_U_12
Fe1 0.01313(12) 0.01195(12) 0.01468(11) -0.00114(8) 0.00308(8) 0.00024(8)
S1 0.02350(19) 0.01349(17) 0.02563(18) -0.00240(14) 0.01070(14) -0.00005(14)
C1 0.0214(8) 0.0132(7) 0.0274(8) -0.0039(6) 0.0049(6) -0.0037(6)
C2 0.0296(9) 0.0155(7) 0.0296(8) 0.0014(6) 0.0065(7) 0.0005(6)
C3 0.0269(9) 0.0197(8) 0.0471(11) -0.0071(7) 0.0050(8) -0.0102(7)
C4 0.0170(7) 0.0162(7) 0.0158(7) 0.0013(5) 0.0004(5) -0.0032(6)
C5 0.0242(8) 0.0226(8) 0.0175(7) 0.0013(6) 0.0008(6) -0.0021(6)
C6 0.0185(7) 0.0177(7) 0.0215(7) 0.0032(6) 0.0019(6) 0.0002(6)
C7 0.0226(8) 0.0180(7) 0.0151(7) 0.0013(6) 0.0010(6) -0.0005(6)
C8 0.0285(9) 0.0236(8) 0.0169(7) -0.0021(6) 0.0014(6) 0.0022(7)
C9 0.0403(10) 0.0187(8) 0.0203(8) 0.0021(6) -0.0004(7) 0.0042(7)
C10 0.0160(7) 0.0167(7) 0.0234(7) -0.0022(6) 0.0073(6) -0.0044(6)
C11 0.0204(7) 0.0158(7) 0.0182(7) 0.0016(5) 0.0057(6) -0.0046(6)
C12 0.0165(7) 0.0136(7) 0.0160(6) -0.0022(5) 0.0034(5) -0.0002(5)
C13 0.0174(7) 0.0138(7) 0.0159(7) -0.0023(5) 0.0016(5) -0.0005(5)
C14 0.0136(7) 0.0183(7) 0.0225(7) -0.0018(6) -0.0011(6) 0.0015(6)
C15 0.0158(7) 0.0188(8) 0.0238(8) -0.0025(6) -0.0018(6) -0.0021(6)
C16 0.0122(7) 0.0183(7) 0.0185(7) -0.0006(6) 0.0021(5) 0.0014(6)
C17 0.0173(7) 0.0198(8) 0.0202(7) -0.0039(6) 0.0028(6) 0.0028(6)
C18 0.0188(8) 0.0296(9) 0.0156(7) -0.0024(6) 0.0034(6) 0.0035(6)
C19 0.0199(7) 0.0262(8) 0.0185(7) 0.0034(6) 0.0038(6) -0.0008(6)
C20 0.0157(7) 0.0176(7) 0.0198(7) 0.0003(6) 0.0016(5) 0.0006(6)
C21 0.0115(7) 0.0183(7) 0.0160(7) -0.0014(5) 0.0015(5) 0.0012(5)
N1 0.0156(6) 0.0135(6) 0.0196(6) -0.0024(5) 0.0024(5) -0.0019(5)
N2 0.0151(6) 0.0126(6) 0.0155(5) 0.0002(4) 0.0029(4) -0.0023(5)
N3 0.0159(6) 0.0134(6) 0.0152(6) -0.0007(5) 0.0007(4) -0.0006(5)
N4 0.0161(6) 0.0150(6) 0.0166(6) -0.0017(5) 0.0033(5) -0.0008(5)
C22 0.0229(8) 0.0214(8) 0.0187(7) -0.0006(6) 0.0060(6) -0.0005(6)
F1 0.0233(5) 0.0500(7) 0.0270(5) 0.0090(5) 0.0049(4) 0.0093(5)
F2 0.0353(6) 0.0290(5) 0.0285(5) 0.0096(4) 0.0119(4) -0.0033(4)
F3 0.0610(7) 0.0286(5) 0.0191(5) -0.0056(4) -0.0023(5) 0.0023(5)
S2 0.01742(17) 0.01577(17) 0.01646(16) -0.00053(13) 0.00395(13) -0.00231(13)
O1 0.0238(6) 0.0194(5) 0.0234(5) 0.0018(4) 0.0058(4) -0.0068(4)
O2 0.0230(6) 0.0185(5) 0.0205(5) -0.0042(4) 0.0050(4) -0.0037(4)
O3 0.0204(6) 0.0255(6) 0.0284(6) -0.0016(5) 0.0066(4) 0.0027(5)

loop_
_atom_type_symbol
_atom_type_description
_atom_type_scat_dispersion_real
_atom_type_scat_dispersion_imag
_atom_type_scat_source
C C 0.0181 0.0091 'International Tables Vol C Tables 4.2.6.8 and 6.1.1.4'
H H 0.0000 0.0000 'International Tables Vol C Tables 4.2.6.8 and 6.1.1.4'
N N 0.0311 0.0180 'International Tables Vol C Tables 4.2.6.8 and 6.1.1.4'
S S 0.3331 0.5567 'International Tables Vol C Tables 4.2.6.8 and 6.1.1.4'
Fe Fe -1.1336 3.1974 'International Tables Vol C Tables 4.2.6.8 and 6.1.1.4'
F F 0.0727 0.0534 'International Tables Vol C Tables 4.2.6.8 and 6.1.1.4'
O O 0.0492 0.0322 'International Tables Vol C Tables 4.2.6.8 and 6.1.1.4'

loop_
_geom_angle_atom_site_label_1
_geom_angle_atom_site_label_2
_geom_angle_atom_site_label_3
_geom_angle
N2 Fe1 N3 84.95(5)
N2 Fe1 N4 100.88(5)
N3 Fe1 N4 92.93(5)
N2 Fe1 N1 80.64(5)
N3 Fe1 N1 82.53(5)
N4 Fe1 N1 175.10(5)
N2 Fe1 S1 136.97(3)
N3 Fe1 S1 138.07(3)
N4 Fe1 S1 81.30(3)
N1 Fe1 S1 100.82(3)
C16 S1 Fe1 94.42(5)
N1 C1 C2 111.30(12)
N1 C1 C3 114.03(13)
C2 C1 C3 110.28(14)
N1 C1 H1 106.9
C2 C1 H1 106.9
C3 C1 H1 106.9
C1 C2 H2A 109.5
C1 C2 H2B 109.5
H2A C2 H2B 109.5
C1 C2 H2C 109.5
H2A C2 H2C 109.5
H2B C2 H2C 109.5
C1 C3 H3A 109.5
C1 C3 H3B 109.5
H3A C3 H3B 109.5
C1 C3 H3C 109.5
H3A C3 H3C 109.5
H3B C3 H3C 109.5
N2 C4 C6 111.38(12)
N2 C4 C5 113.36(12)
C6 C4 C5 109.57(12)
N2 C4 H4 107.4
C6 C4 H4 107.4
C5 C4 H4 107.4
C4 C5 H5A 109.5
C4 C5 H5B 109.5
H5A C5 H5B 109.5
C4 C5 H5C 109.5
H5A C5 H5C 109.5
H5B C5 H5C 109.5
C4 C6 H6A 109.5
C4 C6 H6B 109.5
H6A C6 H6B 109.5
C4 C6 H6C 109.5
H6A C6 H6C 109.5
H6B C6 H6C 109.5
N3 C7 C8 110.52(12)
N3 C7 C9 114.25(13)
C8 C7 C9 110.75(12)
N3 C7 H7 107.0
C8 C7 H7 107.0
C9 C7 H7 107.0
C7 C8 H8A 109.5
C7 C8 H8B 109.5
H8A C8 H8B 109.5
C7 C8 H8C 109.5
H8A C8 H8C 109.5
H8B C8 H8C 109.5
C7 C9 H9A 109.5
C7 C9 H9B 109.5
H9A C9 H9B 109.5
C7 C9 H9C 109.5
H9A C9 H9C 109.5
H9B C9 H9C 109.5
N1 C10 C11 111.94(12)
N1 C10 H10A 109.2
C11 C10 H10A 109.2
N1 C10 H10B 109.2
C11 C10 H10B 109.2
H10A C10 H10B 107.9
N2 C11 C10 112.00(12)
N2 C11 H11A 109.2
C10 C11 H11A 109.2
N2 C11 H11B 109.2
C10 C11 H11B 109.2
H11A C11 H11B 107.9
N2 C12 C13 113.58(12)
N2 C12 H12A 108.8
C13 C12 H12A 108.8
N2 C12 H12B 108.8
C13 C12 H12B 108.8
H12A C12 H12B 107.7
N3 C13 C12 112.34(11)
N3 C13 H13A 109.1
C12 C13 H13A 109.1
N3 C13 H13B 109.1
C12 C13 H13B 109.1
H13A C13 H13B 107.9
N3 C14 C15 112.87(12)
N3 C14 H14A 109.0
C15 C14 H14A 109.0
N3 C14 H14B 109.0
C15 C14 H14B 109.0
H14A C14 H14B 107.8
N1 C15 C14 113.43(12)
N1 C15 H15A 108.9
C14 C15 H15A 108.9
N1 C15 H15B 108.9
C14 C15 H15B 108.9
H15A C15 H15B 107.7
C21 C16 C17 118.05(14)
C21 C16 S1 120.81(11)
C17 C16 S1 121.11(12)
C18 C17 C16 121.05(15)
C18 C17 H17 119.5
C16 C17 H17 119.5
C17 C18 C19 120.06(14)
C17 C18 H18 120.0
C19 C18 H18 120.0
C18 C19 C20 119.64(15)
C18 C19 H19 120.2
C20 C19 H19 120.2
C21 C20 C19 120.20(14)
C21 C20 H20 119.9
C19 C20 H20 119.9
C20 C21 C16 120.83(14)
C20 C21 N4 120.79(13)
C16 C21 N4 118.33(13)
C15 N1 C10 111.40(12)
C15 N1 C1 109.15(11)
C10 N1 C1 112.82(12)
C15 N1 Fe1 100.39(9)
C10 N1 Fe1 108.12(8)
C1 N1 Fe1 114.32(9)
C11 N2 C12 110.56(11)
C11 N2 C4 111.91(11)
C12 N2 C4 110.54(11)
C11 N2 Fe1 106.29(8)
C12 N2 Fe1 106.20(8)
C4 N2 Fe1 111.11(9)
C13 N3 C14 110.46(11)
C13 N3 C7 110.19(11)
C14 N3 C7 112.33(11)
C13 N3 Fe1 100.71(8)
C14 N3 Fe1 109.31(9)
C7 N3 Fe1 113.25(9)
C21 N4 Fe1 106.09(9)
C21 N4 H4C 108.3(14)
Fe1 N4 H4C 102.4(14)
C21 N4 H4D 109.7(13)
Fe1 N4 H4D 121.9(13)
H4C N4 H4D 107.7(18)
F3 C22 F2 107.42(13)
F3 C22 F1 107.37(13)
F2 C22 F1 106.80(13)
F3 C22 S2 111.54(11)
F2 C22 S2 111.71(11)
F1 C22 S2 111.73(10)
O3 S2 O1 115.74(7)
O3 S2 O2 115.75(7)
O1 S2 O2 114.70(7)
O3 S2 C22 103.00(7)
O1 S2 C22 101.99(7)
O2 S2 C22 102.75(7)

loop_
_geom_bond_atom_site_label_1
_geom_bond_atom_site_label_2
_geom_bond_distance
Fe1 N2 2.1642(12)
Fe1 N3 2.1651(12)
Fe1 N4 2.2555(13)
Fe1 N1 2.2818(13)
Fe1 S1 2.3573(4)
S1 C16 1.7666(16)
C1 N1 1.5041(19)
C1 C2 1.525(2)
C1 C3 1.535(2)
C1 H1 1.0000
C2 H2A 0.9800
C2 H2B 0.9800
C2 H2C 0.9800
C3 H3A 0.9800
C3 H3B 0.9800
C3 H3C 0.9800
C4 N2 1.5084(18)
C4 C6 1.526(2)
C4 C5 1.531(2)
C4 H4 1.0000
C5 H5A 0.9800
C5 H5B 0.9800
C5 H5C 0.9800
C6 H6A 0.9800
C6 H6B 0.9800
C6 H6C 0.9800
C7 N3 1.5051(18)
C7 C8 1.527(2)
C7 C9 1.529(2)
C7 H7 1.0000
C8 H8A 0.9800
C8 H8B 0.9800
C8 H8C 0.9800
C9 H9A 0.9800
C9 H9B 0.9800
C9 H9C 0.9800
C10 N1 1.4923(18)
C10 C11 1.528(2)
C10 H10A 0.9900
C10 H10B 0.9900
C11 N2 1.4879(18)
C11 H11A 0.9900
C11 H11B 0.9900
C12 N2 1.5019(18)
C12 C13 1.5247(19)
C12 H12A 0.9900
C12 H12B 0.9900
C13 N3 1.4942(17)
C13 H13A 0.9900
C13 H13B 0.9900
C14 N3 1.4980(18)
C14 C15 1.524(2)
C14 H14A 0.9900
C14 H14B 0.9900
C15 N1 1.4853(19)
C15 H15A 0.9900
C15 H15B 0.9900
C16 C21 1.402(2)
C16 C17 1.402(2)
C17 C18 1.387(2)
C17 H17 0.9500
C18 C19 1.391(2)
C18 H18 0.9500
C19 C20 1.392(2)
C19 H19 0.9500
C20 C21 1.388(2)
C20 H20 0.9500
C21 N4 1.4506(18)
N4 H4C 0.86(2)
N4 H4D 0.87(2)
C22 F3 1.3323(18)
C22 F2 1.3346(19)
C22 F1 1.3390(19)
C22 S2 1.8367(16)
S2 O3 1.4370(12)
S2 O1 1.4472(11)
S2 O2 1.4489(11)

loop_
_geom_hbond_atom_site_label_D
_geom_hbond_atom_site_label_H
_geom_hbond_atom_site_label_A
_geom_hbond_distance_DH
_geom_hbond_distance_HA
_geom_hbond_distance_DA
_geom_hbond_angle_DHA
_geom_hbond_site_symmetry_A
N4 H4C O2 0.86(2) 2.54(2) 3.2126(16) 135.2(17) 3_566
N4 H4D O1 0.87(2) 2.18(2) 3.0548(17) 175.3(18) .

loop_
_geom_torsion_atom_site_label_1
_geom_torsion_atom_site_label_2
_geom_torsion_atom_site_label_3
_geom_torsion_atom_site_label_4
_geom_torsion
N1 C10 C11 N2 -48.71(17)
N2 C12 C13 N3 -48.66(16)
N3 C14 C15 N1 -49.82(18)
Fe1 S1 C16 C21 -26.22(12)
Fe1 S1 C16 C17 151.69(12)
C21 C16 C17 C18 3.3(2)
S1 C16 C17 C18 -174.72(12)
C16 C17 C18 C19 0.3(2)
C17 C18 C19 C20 -2.6(2)
C18 C19 C20 C21 1.2(2)
C19 C20 C21 C16 2.5(2)
C19 C20 C21 N4 179.68(13)
C17 C16 C21 C20 -4.7(2)
S1 C16 C21 C20 173.33(11)
C17 C16 C21 N4 178.08(13)
S1 C16 C21 N4 -3.93(18)
C14 C15 N1 C10 -66.06(16)
C14 C15 N1 C1 168.70(13)
C14 C15 N1 Fe1 48.24(14)
C11 C10 N1 C15 131.49(13)
C11 C10 N1 C1 -105.33(14)
C11 C10 N1 Fe1 22.10(14)
C2 C1 N1 C15 -178.61(13)
C3 C1 N1 C15 55.86(17)
C2 C1 N1 C10 56.98(16)
C3 C1 N1 C10 -68.56(17)
C2 C1 N1 Fe1 -67.11(14)
C3 C1 N1 Fe1 167.36(11)
C10 C11 N2 C12 -66.15(15)
C10 C11 N2 C4 170.15(12)
C10 C11 N2 Fe1 48.69(13)
C13 C12 N2 C11 132.88(12)
C13 C12 N2 C4 -102.64(13)
C13 C12 N2 Fe1 17.99(13)
C6 C4 N2 C11 -68.92(15)
C5 C4 N2 C11 55.20(16)
C6 C4 N2 C12 167.37(12)
C5 C4 N2 C12 -68.51(15)
C6 C4 N2 Fe1 49.72(13)
C5 C4 N2 Fe1 173.84(10)
C12 C13 N3 C14 -65.90(15)
C12 C13 N3 C7 169.40(12)
C12 C13 N3 Fe1 49.55(12)
C15 C14 N3 C13 130.08(13)
C15 C14 N3 C7 -106.45(14)
C15 C14 N3 Fe1 20.15(14)
C8 C7 N3 C13 -171.11(12)
C9 C7 N3 C13 63.20(16)
C8 C7 N3 C14 65.27(15)
C9 C7 N3 C14 -60.42(16)
C8 C7 N3 Fe1 -59.17(14)
C9 C7 N3 Fe1 175.14(10)
C20 C21 N4 Fe1 -142.84(12)
C16 C21 N4 Fe1 34.42(14)
F3 C22 S2 O3 -58.05(13)
F2 C22 S2 O3 62.19(12)
F1 C22 S2 O3 -178.24(11)
F3 C22 S2 O1 62.25(13)
F2 C22 S2 O1 -177.51(11)
F1 C22 S2 O1 -57.93(12)
F3 C22 S2 O2 -178.67(11)
F2 C22 S2 O2 -58.43(12)
F1 C22 S2 O2 61.14(12)
